data_2202309
loop_
_publ_author_name
'Alcock, Nathaniel W.'
'Archibald, Stephen J.'
'Busch, Daryle H'

_publ_section_title
;
 A silver--iodine chain complex: <i>catena</i>-poly[anilinium
 [silver(I)-di-\m-iodo]], {[PhNH~3~][AgI~2~]}~<i>n~</i>
;
_journal_issue 12
_journal_name_full 'Acta Crystallographica Section E'
_journal_page_first m1110
_journal_page_last m1111
_journal_paper_doi 10.1107/S1600536803024966
_journal_volume 59
_journal_year 2003
_chemical_formula_iupac '(C6 H8 N) [Ag I2]'
_chemical_formula_moiety 'C6 H8 N 1+, Ag I2 1-'
_chemical_formula_sum 'C6 H8 Ag I2 N'
_chemical_formula_weight 455.80
_chemical_name_systematic ?
_space_group_IT_number 64
_symmetry_cell_setting orthorhombic
_symmetry_space_group_name_Hall '-C 2ac 2'
_symmetry_space_group_name_H-M 'C m c a'
_atom_sites_solution_hydrogens geom
_atom_sites_solution_primary direct
_atom_sites_solution_secondary difmap
_audit_creation_method SHELXL-97
_cell_angle_alpha 90.00
_cell_angle_beta 90.00
_cell_angle_gamma 90.00
_cell_formula_units_Z 16
_cell_length_a 13.3019(10)
_cell_length_b 18.6809(15)
_cell_length_c 16.5245(15)
_cell_measurement_reflns_used 7996
_cell_measurement_temperature 180(2)
_cell_measurement_theta_max 20
_cell_measurement_theta_min 3
_cell_volume 4106.2(6)
_computing_cell_refinement 'SAINT (Siemens, 1995)'
_computing_data_collection 'SMART (Siemens, 1994)'
_computing_data_reduction 'SAINT '
_computing_molecular_graphics 'SHELXTL (Sheldrick, 1997)'
_computing_publication_material SHELXTL
_computing_structure_refinement 'SHELXL97 (Sheldrick, 1997)'
_computing_structure_solution 'SHELXS97 (Sheldrick, 1990)'
_diffrn_ambient_temperature 180(2)
_diffrn_detector_area_resol_mean 8.192
_diffrn_measured_fraction_theta_full 0.97
_diffrn_measured_fraction_theta_max 0.937
_diffrn_measurement_device_type 'Siemens SMART'
_diffrn_measurement_method \w
_diffrn_radiation_monochromator graphite
_diffrn_radiation_source 'fine-focus sealed tube'
_diffrn_radiation_type MoK\a
_diffrn_radiation_wavelength 0.71073
_diffrn_reflns_av_R_equivalents 0.0389
_diffrn_reflns_av_sigmaI/netI 0.0308
_diffrn_reflns_limit_h_max 17
_diffrn_reflns_limit_h_min -17
_diffrn_reflns_limit_k_max 23
_diffrn_reflns_limit_k_min -18
_diffrn_reflns_limit_l_max 21
_diffrn_reflns_limit_l_min -17
_diffrn_reflns_number 12054
_diffrn_reflns_theta_full 26
_diffrn_reflns_theta_max 28.58
_diffrn_reflns_theta_min 2.18
_diffrn_standards_decay_% 0
_exptl_absorpt_coefficient_mu 7.915
_exptl_absorpt_correction_T_max 0.453
_exptl_absorpt_correction_T_min 0.222
_exptl_absorpt_correction_type multi-scan
_exptl_absorpt_process_details '(SADABS; Sheldrick, 1996)'
_exptl_crystal_colour 'light yellow'
_exptl_crystal_density_diffrn 2.949
_exptl_crystal_density_method 'not measured'
_exptl_crystal_description laths
_exptl_crystal_F_000 3264
_exptl_crystal_size_max 0.54
_exptl_crystal_size_mid 0.20
_exptl_crystal_size_min 0.10
_refine_diff_density_max 0.941
_refine_diff_density_min -0.877
_refine_ls_extinction_coef 0.000123(14)
_refine_ls_extinction_expression Fc^*^=kFc[1+0.001xFc^2^\l^3^/sin(2\q)]^-1/4^
_refine_ls_extinction_method SHELXL97
_refine_ls_goodness_of_fit_ref 0.980
_refine_ls_hydrogen_treatment mixed
_refine_ls_matrix_type full
_refine_ls_number_parameters 108
_refine_ls_number_reflns 2564
_refine_ls_number_restraints 0
_refine_ls_restrained_S_all 0.980
_refine_ls_R_factor_all 0.0375
_refine_ls_R_factor_gt 0.0286
_refine_ls_shift/su_max 0.008
_refine_ls_shift/su_mean 0.000
_refine_ls_structure_factor_coef Fsqd
_refine_ls_weighting_details 'calc w = 1/[\s^2^(Fo^2^)+(0.038P)^2^+11.3P] where P = (Fo^2^+2Fc^2^)/3'
_refine_ls_weighting_scheme calc
_refine_ls_wR_factor_gt 0.0661
_refine_ls_wR_factor_ref 0.0697
_reflns_number_gt 2172
_reflns_number_total 2564
_reflns_threshold_expression I>2\s(I)
_cod_data_source_file br6123.cif
_cod_data_source_block I
_cod_depositor_comments
;
The following automatic conversions were performed:
'_symmetry_cell_setting' value 'Orthorhombic' changed to 'orthorhombic'
according to '/home/saulius/struct/CIF-dictionaries/cif_core.dic'
dictionary named 'cif_core.dic' version 2.4.1 from 2010-06-29.

Automatic conversion script
Id: cif_fix_enum 1527 2010-12-29 10:47:43Z saulius 

The following automatic conversions were performed:

'_symmetry_cell_setting' value 'Orthorhombic' changed to
'orthorhombic' according to
/home/saulius/struct/CIF-dictionaries/cif_core.dic dictionary named
'cif_core.dic' version 2.4.1 from 2010-06-29.

Automatic conversion script
Id: cif_fix_values 1715 2011-07-08 13:25:40Z adriana 
;
_cod_original_sg_symbol_Hall '-C 2bc 2'
_cod_database_code 2202309

loop_
_symmetry_equiv_pos_as_xyz
'x, y, z'
'-x, -y+1/2, z+1/2'
'-x, y+1/2, -z+1/2'
'x, -y, -z'
'x+1/2, y+1/2, z'
'-x+1/2, -y+1, z+1/2'
'-x+1/2, y+1, -z+1/2'
'x+1/2, -y+1/2, -z'
'-x, -y, -z'
'x, y-1/2, -z-1/2'
'x, -y-1/2, z-1/2'
'-x, y, z'
'-x+1/2, -y+1/2, -z'
'x+1/2, y, -z-1/2'
'x+1/2, -y, z-1/2'
'-x+1/2, y+1/2, z'

loop_
_atom_site_label
_atom_site_fract_x
_atom_site_fract_y
_atom_site_fract_z
_atom_site_U_iso_or_equiv
_atom_site_adp_type
_atom_site_calc_flag
_atom_site_refinement_flags
_atom_site_occupancy
_atom_site_disorder_assembly
_atom_site_disorder_group
_atom_site_type_symbol
Ag1 0.36172(4) 0.0000 0.0000 0.03405(14) Uani d S 1 . . Ag
Ag2 0.12269(4) 0.0000 0.0000 0.03398(14) Uani d S 1 . . Ag
I1 0.5000 0.06985(2) 0.10824(3) 0.02963(12) Uani d S 1 . . I
I2 0.0000 0.05097(2) 0.12836(3) 0.02795(12) Uani d S 1 . . I
I3 0.24213(2) 0.116424(16) -0.059278(19) 0.03059(10) Uani d . 1 . . I
N1 0.7500 0.0143(4) 0.2500 0.0537(19) Uani d S 1 . . N
H1A 0.7757 -0.0020 0.2976 0.081 Uiso calc PR 0.50 . . H
H1B 0.7884 -0.0020 0.2083 0.081 Uiso calc PR 0.50 . . H
H1C 0.6859 -0.0020 0.2441 0.081 Uiso calc PR 0.50 . . H
C11 0.7500 0.0934(3) 0.2500 0.0159(10) Uani d S 1 . . C
C12 0.7512(3) 0.1294(3) 0.3208(3) 0.0304(10) Uani d . 1 . . C
H12A 0.7519 0.1035 0.3703 0.037 Uiso calc R 1 . . H
C13 0.7514(3) 0.2028(3) 0.3223(4) 0.0394(12) Uani d . 1 . . C
H13A 0.7525 0.2278 0.3723 0.047 Uiso calc R 1 . . H
C14 0.7500 0.2397(3) 0.2500 0.0431(19) Uani d S 1 . . C
H14A 0.7500 0.2906 0.2500 0.052 Uiso calc SR 1 . . H
N2 0.0000 0.2582(3) 0.0606 0.069(2) Uani d S 1 . . N
H2A -0.0645 0.2533 0.0430 0.104 Uiso calc PR 0.50 . . H
H2B 0.0305 0.2146 0.0611 0.104 Uiso calc PR 0.50 . . H
H2C 0.0340 0.2880 0.0267 0.104 Uiso calc PR 0.50 . . H
C21 0.0000 0.2885(3) 0.1433(3) 0.0199(11) Uani d S 1 . . C
C22 0.0000 0.2451(3) 0.2075(5) 0.0369(15) Uani d S 1 . . C
H22A 0.0000 0.1947 0.1999 0.044 Uiso calc SR 1 . . H
C23 0.0000 0.2730(4) 0.2852(5) 0.0393(16) Uani d S 1 . . C
H23A 0.0000 0.2422 0.3309 0.047 Uiso calc SR 1 . . H
C24 0.0000 0.3470(4) 0.2949(5) 0.0388(16) Uani d S 1 . . C
H24A 0.0000 0.3677 0.3475 0.047 Uiso calc SR 1 . . H
C25 0.0000 0.3897(4) 0.2272(5) 0.0418(17) Uani d S 1 . . C
H25A 0.0000 0.4403 0.2329 0.050 Uiso calc SR 1 . . H
C26 0.0000 0.3599(4) 0.1515(5) 0.0366(15) Uani d S 1 . . C
H26A 0.0000 0.3897 0.1049 0.044 Uiso calc SR 1 . . H

loop_
_atom_site_aniso_label
_atom_site_aniso_U_11
_atom_site_aniso_U_22
_atom_site_aniso_U_33
_atom_site_aniso_U_12
_atom_site_aniso_U_13
_atom_site_aniso_U_23
Ag1 0.0403(3) 0.0302(3) 0.0317(3) 0.000 0.000 -0.00030(18)
Ag2 0.0399(3) 0.0339(3) 0.0281(3) 0.000 0.000 -0.00258(18)
I1 0.0315(2) 0.0296(2) 0.0277(2) 0.000 0.000 -0.00363(16)
I2 0.0309(2) 0.0269(2) 0.0260(2) 0.000 0.000 -0.00406(15)
I3 0.03666(18) 0.02651(17) 0.02860(18) -0.00148(11) -0.00169(11) 0.00564(11)
N1 0.067(5) 0.045(4) 0.049(5) 0.000 0.006(3) 0.000
C11 0.014(2) 0.020(3) 0.014(3) 0.000 0.0018(18) 0.000
C12 0.027(2) 0.042(3) 0.022(2) 0.0009(18) -0.0009(17) -0.0021(19)
C13 0.039(3) 0.038(3) 0.041(3) 0.002(2) 0.001(2) -0.014(2)
C14 0.037(4) 0.025(4) 0.067(6) 0.000 0.002(3) 0.000
N2 0.073(5) 0.058(5) 0.076(6) 0.000 0.000 0.001(4)
C21 0.018(3) 0.016(2) 0.026(3) 0.000 0.000 0.001(2)
C22 0.035(3) 0.023(3) 0.052(5) 0.000 0.000 -0.001(3)
C23 0.044(4) 0.035(4) 0.039(4) 0.000 0.000 0.001(3)
C24 0.031(3) 0.040(4) 0.046(4) 0.000 0.000 -0.008(3)
C25 0.041(4) 0.026(3) 0.059(5) 0.000 0.000 -0.002(3)
C26 0.034(3) 0.029(3) 0.047(4) 0.000 0.000 0.007(3)

loop_
_atom_type_symbol
_atom_type_description
_atom_type_scat_dispersion_real
_atom_type_scat_dispersion_imag
_atom_type_scat_source
C C 0.0033 0.0016 'International Tables Vol C Tables 4.2.6.8 and 6.1.1.4'
H H 0.0000 0.0000 'International Tables Vol C Tables 4.2.6.8 and 6.1.1.4'
N N 0.0061 0.0033 'International Tables Vol C Tables 4.2.6.8 and 6.1.1.4'
I I -0.4742 1.8119 'International Tables Vol C Tables 4.2.6.8 and 6.1.1.4'
Ag Ag -0.8971 1.1015 'International Tables Vol C Tables 4.2.6.8 and 6.1.1.4'

loop_
_geom_angle_atom_site_label_1
_geom_angle_atom_site_label_2
_geom_angle_atom_site_label_3
_geom_angle_site_symmetry_1
_geom_angle_site_symmetry_3
_geom_angle
_geom_angle_publ_flag
I3 Ag1 I3 4 . 112.60(2) y
I3 Ag1 I1 4 . 119.087(12) y
I3 Ag1 I1 . . 102.882(11) y
I3 Ag1 I1 4 9_655 102.882(11) ?
I3 Ag1 I1 . 9_655 119.087(12) ?
I1 Ag1 I1 . 9_655 100.56(2) y
I2 Ag2 I2 9 . 109.87(2) y
I2 Ag2 I3 9 . 108.523(11) y
I2 Ag2 I3 . . 108.622(11) y
I2 Ag2 I3 9 4 108.622(11) ?
I2 Ag2 I3 . 4 108.523(11) ?
I3 Ag2 I3 . 4 112.66(2) y
Ag1 I1 Ag1 . 9_655 79.44(2) y
Ag2 I2 Ag2 9 . 70.13(2) y
Ag2 I3 Ag1 . . 67.366(15) y
C11 N1 H1A . . 109.5 ?
C11 N1 H1B . . 109.5 ?
H1A N1 H1B . . 109.5 ?
C11 N1 H1C . . 109.5 ?
H1A N1 H1C . . 109.5 ?
H1B N1 H1C . . 109.5 ?
C12 C11 C12 . 7_645 120.4(6) ?
C12 C11 N1 . . 119.8(3) ?
C12 C11 N1 7_645 . 119.8(3) ?
C11 C12 C13 . . 120.8(5) ?
C11 C12 H12A . . 119.6 ?
C13 C12 H12A . . 119.6 ?
C12 C13 C14 . . 119.0(5) ?
C12 C13 H13A . . 120.5 ?
C14 C13 H13A . . 120.5 ?
C13 C14 C13 7_645 . 120.0(6) ?
C13 C14 H14A 7_645 . 120.0 ?
C13 C14 H14A . . 120.0 ?
C21 N2 H2A . . 109.5 ?
C21 N2 H2B . . 109.5 ?
H2A N2 H2B . . 109.5 ?
C21 N2 H2C . . 109.5 ?
H2A N2 H2C . . 109.5 ?
H2B N2 H2C . . 109.5 ?
C22 C21 C26 . . 121.5(6) ?
C22 C21 N2 . . 120.2(5) ?
C26 C21 N2 . . 118.3(5) ?
C21 C22 C23 . . 120.6(6) ?
C21 C22 H22A . . 119.7 ?
C23 C22 H22A . . 119.7 ?
C22 C23 C24 . . 118.7(7) ?
C22 C23 H23A . . 120.6 ?
C24 C23 H23A . . 120.6 ?
C25 C24 C23 . . 118.8(7) ?
C25 C24 H24A . . 120.6 ?
C23 C24 H24A . . 120.6 ?
C26 C25 C24 . . 120.6(7) ?
C26 C25 H25A . . 119.7 ?
C24 C25 H25A . . 119.7 ?
C21 C26 C25 . . 119.8(6) ?
C21 C26 H26A . . 120.1 ?
C25 C26 H26A . . 120.1 ?

loop_
_geom_bond_atom_site_label_1
_geom_bond_atom_site_label_2
_geom_bond_site_symmetry_2
_geom_bond_distance
_geom_bond_publ_flag
Ag1 I3 4 2.8670(4) ?
Ag1 I3 . 2.8670(4) y
Ag1 I1 . 2.8785(5) y
Ag1 I1 9_655 2.8785(5) ?
Ag2 I2 9 2.8405(5) y
Ag2 I2 . 2.8405(5) ?
Ag2 I3 . 2.8661(4) y
Ag2 I3 4 2.8661(4) ?
I1 Ag1 9_655 2.8785(5) ?
I2 Ag2 9 2.8405(5) ?
N1 C11 . 1.479(9) ?
N1 H1A . 0.9100 ?
N1 H1B . 0.9100 ?
N1 H1C . 0.9100 ?
C11 C12 . 1.349(6) ?
C11 C12 7_645 1.349(6) ?
C12 C13 . 1.372(7) ?
C12 H12A . 0.9500 ?
C13 C14 . 1.380(7) ?
C13 H13A . 0.9500 ?
C14 C13 7_645 1.380(7) ?
C14 H14A . 0.9500 ?
N2 C21 . 1.479(6) ?
N2 H2A . 0.9100 ?
N2 H2B . 0.9100 ?
N2 H2C . 0.9100 ?
C21 C22 . 1.335(9) ?
C21 C26 . 1.341(8) ?
C22 C23 . 1.384(11) ?
C22 H22A . 0.9500 ?
C23 C24 . 1.392(10) ?
C23 H23A . 0.9500 ?
C24 C25 . 1.374(11) ?
C24 H24A . 0.9500 ?
C25 C26 . 1.369(11) ?
C25 H25A . 0.9500 ?
C26 H26A . 0.9500 ?
